data_7157849
loop_
_publ_author_name
'Palate, Kleopas Y.'
'Epton, Ryan G.'
'Whitwood, Adrian C.'
'Lynam, Jason M.'
'Unsworth, William P.'

_publ_section_title
;
 Synthesis of macrocyclic and medium-sized ring thiolactones <i>via</i>
 the ring expansion of lactams.
;
_journal_issue 6
_journal_name_full 'Organic &amp; biomolecular chemistry'
_journal_page_first 1404
_journal_page_last 1411
_journal_paper_doi 10.1039/d0ob02502j
_journal_volume 19
_journal_year 2021
_chemical_formula_moiety 'C10 H17 N O2 S'
_chemical_formula_sum 'C10 H17 N O2 S'
_chemical_formula_weight 215.30
_chemical_name_systematic 1-thia-5-azacyclododecane-4,12-dione
_space_group_crystal_system orthorhombic
_space_group_IT_number 61
_space_group_name_Hall '-P 2ac 2ab'
_space_group_name_H-M_alt 'P b c a'
_atom_sites_solution_hydrogens mixed
_atom_sites_solution_primary dual
_audit_block_doi 10.5517/ccdc.csd.cc22h5yq
_audit_creation_date 2019-05-02
_audit_creation_method
;
Olex2 1.2
(compiled 2018.05.29 svn.r3508 for OlexSys, GUI svn.r5506)
;
_audit_update_record
;
2019-06-05 deposited with the CCDC.	2021-01-18 downloaded from the CCDC.
;
_cell_angle_alpha 90
_cell_angle_beta 90
_cell_angle_gamma 90
_cell_formula_units_Z 8
_cell_length_a 8.03030(10)
_cell_length_b 9.6259(2)
_cell_length_c 27.8070(6)
_cell_measurement_reflns_used 3734
_cell_measurement_temperature 110.05(10)
_cell_measurement_theta_max 70.7430
_cell_measurement_theta_min 6.3530
_cell_volume 2149.45(7)
_computing_cell_refinement 'CrysAlisPro 1.171.39.46 (Rigaku OD, 2018)'
_computing_data_collection 'CrysAlisPro 1.171.39.46 (Rigaku OD, 2018)'
_computing_data_reduction 'CrysAlisPro 1.171.39.46 (Rigaku OD, 2018)'
_computing_molecular_graphics 'Olex2 (Dolomanov et al., 2009)'
_computing_publication_material 'Olex2 (Dolomanov et al., 2009)'
_computing_structure_refinement 'ShelXL (Sheldrick, 2015)'
_computing_structure_solution 'ShelXT (Sheldrick, 2015)'
_diffrn_ambient_environment N~2~
_diffrn_ambient_temperature 110.05(10)
_diffrn_detector 'CCD plate'
_diffrn_detector_area_resol_mean 16.1450
_diffrn_detector_type Eos
_diffrn_measured_fraction_theta_full 0.999
_diffrn_measured_fraction_theta_max 0.987
_diffrn_measurement_details
;
List of Runs (angles in degrees, time in seconds):

  # Type    Start    End  Width  t~exp~   \w     \q     \k     \f   Frames
#--------------------------------------------------------------------------
  1  \w    -21.00  69.00   1.00    1.00    --    0.00  57.00-180.00   90
  2  \w    -21.00  69.00   1.00    1.00    --    0.00  57.00 150.00   90
  3  \w     33.00 123.00   1.00    2.00    --   54.00  57.00-150.00   90
  4  \w      1.00  96.00   1.00    2.00    --   54.00 -99.00  90.00   95
  5  \w    -15.00  75.00   1.00    2.00    --   54.00 -57.00  90.00   90
  6  \w     33.00 123.00   1.00    2.00    --   54.00  57.00-120.00   90
  7  \w    100.00 178.00   1.00    3.00    --  108.00 111.00 -60.00   78
  8  \w    100.00 178.00   1.00    3.00    --  108.00 111.00  30.00   78
  9  \w    100.00 178.00   1.00    3.00    --  108.00 111.00-180.00   78
 10  \w    100.00 178.00   1.00    3.00    --  108.00 111.00 -30.00   78
 11  \w     36.00 134.00   1.00    3.00    --  108.00 -37.00  30.00   98
 12  \w     36.00 113.00   1.00    3.00    --  108.00-111.00 -30.00   77
;
_diffrn_measurement_device 'four-circle diffractometer'
_diffrn_measurement_device_type 'SuperNova, Dual, Cu at home/near, Eos'
_diffrn_measurement_method '\w scans'
_diffrn_orient_matrix_type 'CrysAlisPro convention (1999,Acta A55,543-557)'
_diffrn_orient_matrix_UB_11 -0.0160631000
_diffrn_orient_matrix_UB_12 0.0003790000
_diffrn_orient_matrix_UB_13 -0.0552130000
_diffrn_orient_matrix_UB_21 0.0298765000
_diffrn_orient_matrix_UB_22 -0.1580671000
_diffrn_orient_matrix_UB_23 -0.0008317000
_diffrn_orient_matrix_UB_31 -0.1887892000
_diffrn_orient_matrix_UB_32 -0.0250739000
_diffrn_orient_matrix_UB_33 0.0046074000
_diffrn_radiation_monochromator mirror
_diffrn_radiation_probe x-ray
_diffrn_radiation_type CuK\a
_diffrn_radiation_wavelength 1.54184
_diffrn_reflns_av_R_equivalents 0.0255
_diffrn_reflns_av_unetI/netI 0.0206
_diffrn_reflns_Laue_measured_fraction_full 0.999
_diffrn_reflns_Laue_measured_fraction_max 0.987
_diffrn_reflns_limit_h_max 6
_diffrn_reflns_limit_h_min -9
_diffrn_reflns_limit_k_max 11
_diffrn_reflns_limit_k_min -11
_diffrn_reflns_limit_l_max 33
_diffrn_reflns_limit_l_min -29
_diffrn_reflns_number 8332
_diffrn_reflns_point_group_measured_fraction_full 0.999
_diffrn_reflns_point_group_measured_fraction_max 0.987
_diffrn_reflns_theta_full 67.684
_diffrn_reflns_theta_max 71.155
_diffrn_reflns_theta_min 6.365
_diffrn_source 'micro-focus sealed X-ray tube'
_diffrn_source_type 'SuperNova (Cu) X-ray Source'
_exptl_absorpt_coefficient_mu 2.479
_exptl_absorpt_correction_T_max 0.984
_exptl_absorpt_correction_T_min 0.926
_exptl_absorpt_correction_type analytical
_exptl_absorpt_process_details
;
CrysAlisPro 1.171.39.46 (Rigaku Oxford Diffraction, 2018)
Analytical numeric absorption correction using a multifaceted crystal
			model based on expressions derived by R.C. Clark & J.S. Reid.
(Clark, R. C. & Reid, J. S. (1995). Acta Cryst. A51, 887-897)
Empirical absorption correction using spherical harmonics,
 implemented in SCALE3 ABSPACK scaling algorithm.
;
_exptl_crystal_colour colourless
_exptl_crystal_colour_primary colourless
_exptl_crystal_density_diffrn 1.331
_exptl_crystal_description block
_exptl_crystal_F_000 928
_exptl_crystal_recrystallization_method hexane/DCM
_exptl_crystal_size_max 0.343
_exptl_crystal_size_mid 0.154
_exptl_crystal_size_min 0.054
_refine_diff_density_max 0.215
_refine_diff_density_min -0.191
_refine_diff_density_rms 0.043
_refine_ls_extinction_method none
_refine_ls_goodness_of_fit_ref 1.037
_refine_ls_hydrogen_treatment mixed
_refine_ls_matrix_type full
_refine_ls_number_parameters 131
_refine_ls_number_reflns 2044
_refine_ls_number_restraints 0
_refine_ls_restrained_S_all 1.037
_refine_ls_R_factor_all 0.0323
_refine_ls_R_factor_gt 0.0284
_refine_ls_shift/su_max 0.001
_refine_ls_shift/su_mean 0.000
_refine_ls_structure_factor_coef Fsqd
_refine_ls_weighting_details 'w=1/[\s^2^(Fo^2^)+(0.0360P)^2^+0.8694P] where P=(Fo^2^+2Fc^2^)/3'
_refine_ls_weighting_scheme calc
_refine_ls_wR_factor_gt 0.0709
_refine_ls_wR_factor_ref 0.0737
_reflns_Friedel_coverage 0.000
_reflns_number_gt 1860
_reflns_number_total 2044
_reflns_threshold_expression 'I > 2\s(I)'
_cod_data_source_file d0ob02502j2.cif
_cod_data_source_block wpu1902
_cod_depositor_comments 'Adding full bibliography for 7157847--7157849.cif.'
_cod_database_code 7157849
_shelx_shelxl_version_number 2014/7
_chemical_oxdiff_formula 'C10 H17 N O2 S'
_chemical_oxdiff_usercomment 'Kleopas Palate KP151-B'
_shelx_space_group_comment
;
The symmetry employed for this shelxl refinement is uniquely defined
by the following loop, which should always be used as a source of
symmetry information in preference to the above space-group names.
They are only intended as comments.
;
_reflns_odcompleteness_completeness 99.91
_reflns_odcompleteness_iscentric 1
_reflns_odcompleteness_theta 66.97
_olex2_refinement_description
;
1. Fixed Uiso
 At 1.2 times of:
  All C(H,H) groups
2.a Secondary CH2 refined with riding coordinates:
 C2(H2A,H2B), C3(H3A,H3B), C4(H4A,H4B), C5(H5A,H5B), C6(H6A,H6B), C7(H7A,H7B),
 C9(H9A,H9B), C10(H10A,H10B)
;
_olex2_date_sample_data_collection 2019-04-25
_olex2_date_sample_submission 2019-04-17
_olex2_exptl_crystal_mounting_method 'oil on micromount'
_olex2_submission_original_sample_id KP151_B
_olex2_submission_special_instructions 'No special instructions were received'
_oxdiff_exptl_absorpt_empirical_details
;
Empirical correction (ABSPACK) includes:
- Absorption correction using spherical harmonics
- Frame scaling
;
_oxdiff_exptl_absorpt_empirical_full_max 1.416
_oxdiff_exptl_absorpt_empirical_full_min 0.696

loop_
_space_group_symop_operation_xyz
'x, y, z'
'-x+1/2, -y, z+1/2'
'-x, y+1/2, -z+1/2'
'x+1/2, -y+1/2, -z'
'-x, -y, -z'
'x-1/2, y, -z-1/2'
'x, -y-1/2, z-1/2'
'-x-1/2, y-1/2, z'

loop_
_atom_site_label
_atom_site_type_symbol
_atom_site_fract_x
_atom_site_fract_y
_atom_site_fract_z
_atom_site_U_iso_or_equiv
_atom_site_adp_type
_atom_site_occupancy
_atom_site_site_symmetry_order
_atom_site_calc_flag
_atom_site_refinement_flags_posn
_atom_site_refinement_flags_adp
_atom_site_refinement_flags_occupancy
_atom_site_disorder_assembly
_atom_site_disorder_group
C1 C 0.35993(16) 0.22677(14) 0.58751(5) 0.0175(3) Uani 1 1 d . . . . .
C2 C 0.23596(17) 0.26060(15) 0.62666(5) 0.0210(3) Uani 1 1 d . . . . .
H2A H 0.1310 0.2147 0.6199 0.025 Uiso 1 1 calc R . . . .
H2B H 0.2162 0.3600 0.6274 0.025 Uiso 1 1 calc R . . . .
C3 C 0.30219(17) 0.21254(15) 0.67594(5) 0.0221(3) Uani 1 1 d . . . . .
H3A H 0.2256 0.2439 0.7006 0.026 Uiso 1 1 calc R . . . .
H3B H 0.3027 0.1118 0.6766 0.026 Uiso 1 1 calc R . . . .
C4 C 0.47707(17) 0.26431(14) 0.68861(5) 0.0189(3) Uani 1 1 d . . . . .
H4A H 0.5067 0.2289 0.7201 0.023 Uiso 1 1 calc R . . . .
H4B H 0.5553 0.2257 0.6656 0.023 Uiso 1 1 calc R . . . .
C5 C 0.49687(16) 0.42232(14) 0.68900(5) 0.0174(3) Uani 1 1 d . . . . .
H5A H 0.4760 0.4576 0.6569 0.021 Uiso 1 1 calc R . . . .
H5B H 0.4137 0.4620 0.7103 0.021 Uiso 1 1 calc R . . . .
C6 C 0.66936(17) 0.47033(14) 0.70532(5) 0.0192(3) Uani 1 1 d . . . . .
H6A H 0.6729 0.5710 0.7042 0.023 Uiso 1 1 calc R . . . .
H6B H 0.6852 0.4427 0.7386 0.023 Uiso 1 1 calc R . . . .
C7 C 0.81367(17) 0.41329(14) 0.67553(5) 0.0186(3) Uani 1 1 d . . . . .
H7A H 0.9167 0.4562 0.6861 0.022 Uiso 1 1 calc R . . . .
H7B H 0.8229 0.3140 0.6809 0.022 Uiso 1 1 calc R . . . .
C8 C 0.79210(15) 0.34058(14) 0.59107(5) 0.0163(3) Uani 1 1 d . . . . .
C9 C 0.75555(18) 0.38673(14) 0.54020(5) 0.0187(3) Uani 1 1 d . . . . .
H9A H 0.8494 0.3640 0.5197 0.022 Uiso 1 1 calc R . . . .
H9B H 0.7405 0.4867 0.5395 0.022 Uiso 1 1 calc R . . . .
C10 C 0.59884(17) 0.31595(14) 0.52093(5) 0.0190(3) Uani 1 1 d . . . . .
H10A H 0.6093 0.2161 0.5245 0.023 Uiso 1 1 calc R . . . .
H10B H 0.5863 0.3367 0.4870 0.023 Uiso 1 1 calc R . . . .
N1 N 0.79078(14) 0.43947(12) 0.62451(4) 0.0164(2) Uani 1 1 d . . . . .
H1 H 0.7700(19) 0.5203(17) 0.6149(5) 0.016(4) Uiso 1 1 d . . . . .
O1 O 0.41633(12) 0.11212(10) 0.58061(4) 0.0229(2) Uani 1 1 d . . . . .
O2 O 0.81877(12) 0.21609(9) 0.60017(4) 0.0213(2) Uani 1 1 d . . . . .
S1 S 0.41667(4) 0.37599(3) 0.55341(2) 0.01821(11) Uani 1 1 d . . . . .

loop_
_atom_site_aniso_label
_atom_site_aniso_U_11
_atom_site_aniso_U_22
_atom_site_aniso_U_33
_atom_site_aniso_U_23
_atom_site_aniso_U_13
_atom_site_aniso_U_12
C1 0.0117(6) 0.0198(7) 0.0208(6) 0.0013(5) -0.0064(5) -0.0020(5)
C2 0.0114(6) 0.0240(7) 0.0276(7) 0.0004(6) -0.0017(6) -0.0020(5)
C3 0.0176(7) 0.0250(7) 0.0236(7) 0.0024(6) 0.0028(6) -0.0054(6)
C4 0.0181(7) 0.0195(7) 0.0190(6) 0.0029(5) -0.0024(6) -0.0020(5)
C5 0.0161(7) 0.0187(7) 0.0173(6) 0.0011(5) 0.0006(5) 0.0015(5)
C6 0.0233(7) 0.0170(6) 0.0172(6) -0.0001(5) -0.0026(6) -0.0027(5)
C7 0.0158(6) 0.0170(7) 0.0228(7) 0.0024(5) -0.0050(5) -0.0024(5)
C8 0.0087(6) 0.0150(6) 0.0253(7) 0.0009(5) 0.0025(5) -0.0018(5)
C9 0.0191(7) 0.0159(6) 0.0212(7) 0.0001(5) 0.0054(6) -0.0013(5)
C10 0.0221(7) 0.0186(7) 0.0164(6) -0.0003(5) 0.0018(5) 0.0008(5)
N1 0.0170(6) 0.0113(5) 0.0208(6) 0.0028(4) 0.0005(4) -0.0003(4)
O1 0.0219(5) 0.0181(5) 0.0287(5) 0.0020(4) -0.0001(4) 0.0003(4)
O2 0.0189(5) 0.0120(5) 0.0329(5) 0.0020(4) -0.0031(4) 0.0006(4)
S1 0.01760(18) 0.01621(18) 0.02083(18) 0.00193(12) -0.00124(12) 0.00234(12)

loop_
_atom_type_symbol
_atom_type_description
_atom_type_scat_dispersion_real
_atom_type_scat_dispersion_imag
_atom_type_scat_source
C C 0.0181 0.0091 'International Tables Vol C Tables 4.2.6.8 and 6.1.1.4'
H H 0.0000 0.0000 'International Tables Vol C Tables 4.2.6.8 and 6.1.1.4'
N N 0.0311 0.0180 'International Tables Vol C Tables 4.2.6.8 and 6.1.1.4'
O O 0.0492 0.0322 'International Tables Vol C Tables 4.2.6.8 and 6.1.1.4'
S S 0.3331 0.5567 'International Tables Vol C Tables 4.2.6.8 and 6.1.1.4'

loop_
_exptl_crystal_face_index_h
_exptl_crystal_face_index_k
_exptl_crystal_face_index_l
_exptl_crystal_face_perp_dist
-5 0 2 0.0813
5 0 -2 0.0659
0 1 0 0.1699
0 -1 0 0.1734
0 0 -1 0.0277
0 0 1 0.0259
-2 0 -5 0.0840

loop_
_geom_angle_atom_site_label_1
_geom_angle_atom_site_label_2
_geom_angle_atom_site_label_3
_geom_angle
_geom_angle_site_symmetry_1
_geom_angle_site_symmetry_3
_geom_angle_publ_flag
C2 C1 S1 112.24(10) . . ?
O1 C1 C2 123.93(12) . . ?
O1 C1 S1 123.82(11) . . ?
C1 C2 H2A 109.6 . . ?
C1 C2 H2B 109.6 . . ?
C1 C2 C3 110.41(11) . . ?
H2A C2 H2B 108.1 . . ?
C3 C2 H2A 109.6 . . ?
C3 C2 H2B 109.6 . . ?
C2 C3 H3A 108.5 . . ?
C2 C3 H3B 108.5 . . ?
H3A C3 H3B 107.5 . . ?
C4 C3 C2 115.05(11) . . ?
C4 C3 H3A 108.5 . . ?
C4 C3 H3B 108.5 . . ?
C3 C4 H4A 108.5 . . ?
C3 C4 H4B 108.5 . . ?
H4A C4 H4B 107.5 . . ?
C5 C4 C3 114.88(12) . . ?
C5 C4 H4A 108.5 . . ?
C5 C4 H4B 108.5 . . ?
C4 C5 H5A 108.9 . . ?
C4 C5 H5B 108.9 . . ?
H5A C5 H5B 107.7 . . ?
C6 C5 C4 113.38(11) . . ?
C6 C5 H5A 108.9 . . ?
C6 C5 H5B 108.9 . . ?
C5 C6 H6A 108.6 . . ?
C5 C6 H6B 108.6 . . ?
H6A C6 H6B 107.6 . . ?
C7 C6 C5 114.70(11) . . ?
C7 C6 H6A 108.6 . . ?
C7 C6 H6B 108.6 . . ?
C6 C7 H7A 109.3 . . ?
C6 C7 H7B 109.3 . . ?
H7A C7 H7B 107.9 . . ?
N1 C7 C6 111.81(11) . . ?
N1 C7 H7A 109.3 . . ?
N1 C7 H7B 109.3 . . ?
N1 C8 C9 116.24(12) . . ?
O2 C8 C9 120.48(12) . . ?
O2 C8 N1 123.27(13) . . ?
C8 C9 H9A 109.5 . . ?
C8 C9 H9B 109.5 . . ?
C8 C9 C10 110.91(11) . . ?
H9A C9 H9B 108.0 . . ?
C10 C9 H9A 109.5 . . ?
C10 C9 H9B 109.5 . . ?
C9 C10 H10A 109.6 . . ?
C9 C10 H10B 109.6 . . ?
C9 C10 S1 110.34(9) . . ?
H10A C10 H10B 108.1 . . ?
S1 C10 H10A 109.6 . . ?
S1 C10 H10B 109.6 . . ?
C7 N1 H1 119.8(10) . . ?
C8 N1 C7 123.87(12) . . ?
C8 N1 H1 116.2(10) . . ?
C1 S1 C10 102.39(6) . . ?

loop_
_geom_bond_atom_site_label_1
_geom_bond_atom_site_label_2
_geom_bond_distance
_geom_bond_site_symmetry_2
_geom_bond_publ_flag
C1 C2 1.5108(19) . ?
C1 O1 1.2082(16) . ?
C1 S1 1.7803(14) . ?
C2 H2A 0.9700 . ?
C2 H2B 0.9700 . ?
C2 C3 1.5410(19) . ?
C3 H3A 0.9700 . ?
C3 H3B 0.9700 . ?
C3 C4 1.5312(19) . ?
C4 H4A 0.9700 . ?
C4 H4B 0.9700 . ?
C4 C5 1.5293(18) . ?
C5 H5A 0.9700 . ?
C5 H5B 0.9700 . ?
C5 C6 1.5291(18) . ?
C6 H6A 0.9700 . ?
C6 H6B 0.9700 . ?
C6 C7 1.5266(19) . ?
C7 H7A 0.9700 . ?
C7 H7B 0.9700 . ?
C7 N1 1.4526(17) . ?
C8 C9 1.5115(19) . ?
C8 N1 1.3308(17) . ?
C8 O2 1.2434(16) . ?
C9 H9A 0.9700 . ?
C9 H9B 0.9700 . ?
C9 C10 1.5279(19) . ?
C10 H10A 0.9700 . ?
C10 H10B 0.9700 . ?
C10 S1 1.8137(14) . ?
N1 H1 0.839(16) . ?

loop_
_geom_hbond_atom_site_label_D
_geom_hbond_atom_site_label_H
_geom_hbond_atom_site_label_A
_geom_hbond_distance_DH
_geom_hbond_distance_HA
_geom_hbond_distance_DA
_geom_hbond_angle_DHA
_geom_hbond_site_symmetry_A
N1 H1 O2 0.839(16) 2.056(17) 2.8848(15) 169.1(15) 8_765

loop_
_geom_torsion_atom_site_label_1
_geom_torsion_atom_site_label_2
_geom_torsion_atom_site_label_3
_geom_torsion_atom_site_label_4
_geom_torsion
_geom_torsion_site_symmetry_1
_geom_torsion_site_symmetry_2
_geom_torsion_site_symmetry_3
_geom_torsion_site_symmetry_4
_geom_torsion_publ_flag
C1 C2 C3 C4 52.58(16) . . . . ?
C2 C1 S1 C10 166.15(9) . . . . ?
C2 C3 C4 C5 58.07(16) . . . . ?
C3 C4 C5 C6 175.82(11) . . . . ?
C4 C5 C6 C7 57.48(15) . . . . ?
C5 C6 C7 N1 53.03(15) . . . . ?
C6 C7 N1 C8 -124.39(13) . . . . ?
C8 C9 C10 S1 67.17(12) . . . . ?
C9 C8 N1 C7 176.34(11) . . . . ?
C9 C10 S1 C1 -109.74(10) . . . . ?
N1 C8 C9 C10 -118.48(12) . . . . ?
O1 C1 C2 C3 53.98(17) . . . . ?
O1 C1 S1 C10 -12.66(13) . . . . ?
O2 C8 C9 C10 60.41(16) . . . . ?
O2 C8 N1 C7 -2.5(2) . . . . ?
S1 C1 C2 C3 -124.83(11) . . . . ?

loop_
_exptl_oxdiff_crystal_face_indexfrac_h
_exptl_oxdiff_crystal_face_indexfrac_k
_exptl_oxdiff_crystal_face_indexfrac_l
_exptl_oxdiff_crystal_face_x
_exptl_oxdiff_crystal_face_y
_exptl_oxdiff_crystal_face_z
-5.0032 -0.0026 2.0055 -0.0304 -0.1507 0.9539
5.0032 0.0026 -2.0055 0.0304 0.1507 -0.9539
-0.0005 1.0002 0.0011 0.0003 -0.1581 -0.0250
0.0005 -1.0002 -0.0011 -0.0003 0.1581 0.0250
-0.0001 0.0002 -0.9992 0.0552 0.0008 -0.0046
0.0001 -0.0002 0.9992 -0.0552 -0.0008 0.0046
-2.0017 0.0002 -4.9932 0.3078 -0.0557 0.3549
